data_7208614
loop_
_publ_author_name
'Fu, Da-Wei'
'Zhang, Yi'
'Cai, Hong-Ling'
'Zhu, Hao-miao'
'Chen, Xue-yuan'
'Xiong, Ren-Gen'

_publ_section_title
;
 The first example of a molecule-based ferroelectric with barium cation:
 catena-(\m2-nitrito-O,O)-bi-aqua-(18-crown-6)-barium nitrite
;
_journal_issue 34
_journal_name_full 'Journal of Materials Chemistry'
_journal_page_first 17525
_journal_paper_doi 10.1039/c2jm32662k
_journal_volume 22
_journal_year 2012
_chemical_formula_sum 'C24 H56 Ba2 N4 O24'
_chemical_formula_weight 1059.41
_chemical_name_systematic
;
?
;
_space_group_IT_number 29
_symmetry_space_group_name_Hall 'P 2c -2ac'
_symmetry_space_group_name_H-M 'P c a 21'
_atom_sites_solution_hydrogens geom
_atom_sites_solution_primary direct
_atom_sites_solution_secondary difmap
_audit_creation_method SHELXL-97
_cell_angle_alpha 90.00
_cell_angle_beta 90.00
_cell_angle_gamma 90.00
_cell_formula_units_Z 8
_cell_length_a 27.108(5)
_cell_length_b 17.406(4)
_cell_length_c 17.248(3)
_cell_measurement_temperature 93(2)
_cell_volume 8138(3)
_computing_structure_refinement 'SHELXL-97 (Sheldrick, 1997)'
_computing_structure_solution 'SHELXS-97 (Sheldrick, 1990)'
_diffrn_ambient_temperature 93(2)
_diffrn_measured_fraction_theta_full 0.997
_diffrn_measured_fraction_theta_max 0.997
_diffrn_radiation_monochromator graphite
_diffrn_radiation_source 'fine-focus sealed tube'
_diffrn_radiation_type MoK\a
_diffrn_radiation_wavelength 0.71073
_diffrn_reflns_av_R_equivalents 0.0374
_diffrn_reflns_av_sigmaI/netI 0.0307
_diffrn_reflns_limit_h_max 35
_diffrn_reflns_limit_h_min -35
_diffrn_reflns_limit_k_max 22
_diffrn_reflns_limit_k_min -22
_diffrn_reflns_limit_l_max 22
_diffrn_reflns_limit_l_min -22
_diffrn_reflns_number 84995
_diffrn_reflns_theta_full 27.48
_diffrn_reflns_theta_max 27.48
_diffrn_reflns_theta_min 1.50
_exptl_absorpt_coefficient_mu 2.012
_exptl_crystal_density_diffrn 1.729
_exptl_crystal_density_method 'not measured'
_exptl_crystal_F_000 4256
_refine_diff_density_max 0.847
_refine_diff_density_min -0.708
_refine_diff_density_rms 0.109
_refine_ls_abs_structure_details 'Flack H D (1983), Acta Cryst. A39, 876-881'
_refine_ls_abs_structure_Flack 0.00
_refine_ls_extinction_method none
_refine_ls_goodness_of_fit_ref 1.143
_refine_ls_hydrogen_treatment mixed
_refine_ls_matrix_type full
_refine_ls_number_parameters 973
_refine_ls_number_reflns 18620
_refine_ls_number_restraints 1
_refine_ls_restrained_S_all 1.143
_refine_ls_R_factor_all 0.0278
_refine_ls_R_factor_gt 0.0250
_refine_ls_shift/su_max 0.008
_refine_ls_shift/su_mean 0.000
_refine_ls_structure_factor_coef Fsqd
_refine_ls_weighting_details 'calc w=1/[\s^2^(Fo^2^)+(0.0281P)^2^+3.5809P] where P=(Fo^2^+2Fc^2^)/3'
_refine_ls_weighting_scheme calc
_refine_ls_wR_factor_gt 0.0607
_refine_ls_wR_factor_ref 0.0671
_reflns_number_gt 17533
_reflns_number_total 18620
_reflns_threshold_expression >2sigma(I)
_cod_data_source_file c2jm32662k.txt
_cod_data_source_block 1
_cod_database_code 7208614

loop_
_symmetry_equiv_pos_as_xyz
'x, y, z'
'-x, -y, z+1/2'
'-x+1/2, y, z+1/2'
'x+1/2, -y, z'

loop_
_atom_site_label
_atom_site_type_symbol
_atom_site_fract_x
_atom_site_fract_y
_atom_site_fract_z
_atom_site_U_iso_or_equiv
_atom_site_adp_type
_atom_site_occupancy
_atom_site_symmetry_multiplicity
_atom_site_calc_flag
_atom_site_refinement_flags
Ba2 Ba -1.032917(6) -0.485780(11) 0.891026(11) 0.00848(5) Uani 1 1 d .
Ba4 Ba -1.283354(7) -0.512740(11) 0.893802(11) 0.00921(4) Uani 1 1 d .
O1 O -1.29740(10) -0.38086(16) 0.79911(16) 0.0188(6) Uani 1 1 d .
O1W O -1.20766(10) -0.58924(18) 0.96954(19) 0.0337(8) Uani 1 1 d .
H1 H -1.1962 -0.6278 0.9936 0.051 Uiso 1 1 d R
H2 H -1.1847 -0.5626 0.9497 0.051 Uiso 1 1 d R
O2 O -1.32678(10) -0.37665(14) 0.95453(17) 0.0175(6) Uani 1 1 d .
O2W O -1.21054(10) -0.40636(17) 0.93877(19) 0.0322(8) Uani 1 1 d .
H3 H -1.2063 -0.3710 0.9721 0.048 Uiso 1 1 d R
H4 H -1.1846 -0.4332 0.9337 0.048 Uiso 1 1 d R
O3 O -1.32152(10) -0.50278(15) 1.05033(16) 0.0163(6) Uani 1 1 d .
O3W O -0.96026(10) -0.38311(18) 0.9416(2) 0.0306(8) Uani 1 1 d .
H5 H -0.9315 -0.4014 0.9642 0.046 Uiso 1 1 d R
H6 H -0.9650 -0.3305 0.9355 0.046 Uiso 1 1 d R
O4 O -1.32914(10) -0.64215(15) 0.97074(16) 0.0177(6) Uani 1 1 d .
O4W O -0.95419(10) -0.56393(17) 0.95475(19) 0.0246(7) Uani 1 1 d .
H7 H -0.9482 -0.6112 0.9634 0.037 Uiso 1 1 d R
H8 H -0.9484 -0.5525 0.9071 0.037 Uiso 1 1 d R
O5 O -1.29776(10) -0.66028(15) 0.81671(16) 0.0191(6) Uani 1 1 d .
O6 O -1.29406(10) -0.52535(16) 0.73073(16) 0.0195(6) Uani 1 1 d .
O7 O -1.03800(10) -0.62045(17) 0.79593(17) 0.0156(6) Uani 1 1 d .
O8 O -1.05024(10) -0.47634(15) 0.72764(16) 0.0148(5) Uani 1 1 d .
O9 O -1.05874(10) -0.34253(14) 0.81657(16) 0.0149(6) Uani 1 1 d .
O10 O -1.08155(10) -0.36431(15) 0.97308(16) 0.0153(6) Uani 1 1 d .
O11 O -1.06639(10) -0.50277(15) 1.04883(16) 0.0148(6) Uani 1 1 d .
O12 O -1.06578(10) -0.63053(15) 0.95181(16) 0.0167(6) Uani 1 1 d .
O13 O -1.19504(10) -0.52681(19) 0.80388(16) 0.0293(7) Uani 1 1 d .
O14 O -1.13447(10) -0.50063(16) 0.87734(16) 0.0220(7) Uani 1 1 d .
O15 O -1.38426(10) -0.51945(15) 0.86643(17) 0.0182(6) Uani 1 1 d .
O16 O -1.44744(10) -0.52908(19) 0.79468(16) 0.0270(7) Uani 1 1 d .
N1 N -1.14940(13) -0.5249(2) 0.8126(2) 0.0311(9) Uani 1 1 d .
N2 N -1.40167(14) -0.5275(3) 0.7991(2) 0.0376(11) Uani 1 1 d .
C1 C -1.32893(14) -0.3219(2) 0.8288(3) 0.0250(9) Uani 1 1 d .
H1A H -1.3638 -0.3381 0.8242 0.030 Uiso 1 1 calc R
H1B H -1.3244 -0.2742 0.7984 0.030 Uiso 1 1 calc R
C2 C -1.31651(15) -0.3074(2) 0.9120(3) 0.0243(9) Uani 1 1 d .
H2A H -1.2812 -0.2936 0.9172 0.029 Uiso 1 1 calc R
H2B H -1.3366 -0.2645 0.9324 0.029 Uiso 1 1 calc R
C3 C -1.32011(15) -0.3663(2) 1.0360(3) 0.0225(9) Uani 1 1 d .
H3A H -1.3355 -0.3175 1.0530 0.027 Uiso 1 1 calc R
H3B H -1.2845 -0.3646 1.0487 0.027 Uiso 1 1 calc R
C4 C -1.34420(15) -0.4332(2) 1.0758(2) 0.0215(9) Uani 1 1 d .
H4A H -1.3405 -0.4280 1.1327 0.026 Uiso 1 1 calc R
H4B H -1.3799 -0.4341 1.0634 0.026 Uiso 1 1 calc R
C5 C -1.34684(15) -0.5678(2) 1.0825(2) 0.0220(9) Uani 1 1 d .
H5A H -1.3821 -0.5659 1.0677 0.026 Uiso 1 1 calc R
H5B H -1.3447 -0.5662 1.1398 0.026 Uiso 1 1 calc R
C6 C -1.32427(15) -0.6403(2) 1.0533(2) 0.0205(9) Uani 1 1 d .
H6A H -1.2890 -0.6425 1.0679 0.025 Uiso 1 1 calc R
H6B H -1.3412 -0.6852 1.0764 0.025 Uiso 1 1 calc R
C7 C -1.31604(16) -0.7156(2) 0.9399(3) 0.0244(9) Uani 1 1 d .
H7A H -1.3349 -0.7566 0.9665 0.029 Uiso 1 1 calc R
H7B H -1.2804 -0.7254 0.9478 0.029 Uiso 1 1 calc R
C8 C -1.32792(16) -0.7153(2) 0.8552(3) 0.0239(9) Uani 1 1 d .
H8A H -1.3220 -0.7669 0.8331 0.029 Uiso 1 1 calc R
H8B H -1.3631 -0.7022 0.8476 0.029 Uiso 1 1 calc R
C9 C -1.30770(16) -0.6588(3) 0.7350(2) 0.0248(9) Uani 1 1 d .
H9A H -1.3433 -0.6494 0.7261 0.030 Uiso 1 1 calc R
H9B H -1.2990 -0.7090 0.7117 0.030 Uiso 1 1 calc R
C10 C -1.27820(15) -0.5968(2) 0.6981(2) 0.0233(9) Uani 1 1 d .
H10A H -1.2426 -0.6049 0.7082 0.028 Uiso 1 1 calc R
H10B H -1.2835 -0.5968 0.6413 0.028 Uiso 1 1 calc R
C11 C -1.27621(15) -0.4597(3) 0.6905(2) 0.0247(9) Uani 1 1 d .
H11A H -1.2802 -0.4667 0.6339 0.030 Uiso 1 1 calc R
H11B H -1.2408 -0.4517 0.7019 0.030 Uiso 1 1 calc R
C12 C -1.30554(17) -0.3926(3) 0.7174(2) 0.0278(10) Uani 1 1 d .
H12A H -1.2956 -0.3461 0.6883 0.033 Uiso 1 1 calc R
H12B H -1.3410 -0.4019 0.7077 0.033 Uiso 1 1 calc R
C13 C -1.04871(16) -0.6115(2) 0.7153(2) 0.0172(8) Uani 1 1 d .
H13A H -1.0849 -0.6117 0.7074 0.021 Uiso 1 1 calc R
H13B H -1.0346 -0.6552 0.6860 0.021 Uiso 1 1 calc R
C14 C -1.02761(14) -0.5379(2) 0.6855(2) 0.0173(8) Uani 1 1 d .
H14A H -0.9914 -0.5371 0.6933 0.021 Uiso 1 1 calc R
H14B H -1.0345 -0.5325 0.6294 0.021 Uiso 1 1 calc R
C15 C -1.03912(14) -0.4024(2) 0.6961(2) 0.0167(8) Uani 1 1 d .
H15A H -1.0455 -0.4020 0.6396 0.020 Uiso 1 1 calc R
H15B H -1.0039 -0.3899 0.7048 0.020 Uiso 1 1 calc R
C16 C -1.07133(14) -0.3444(2) 0.7359(2) 0.0175(8) Uani 1 1 d .
H16A H -1.0663 -0.2930 0.7125 0.021 Uiso 1 1 calc R
H16B H -1.1065 -0.3587 0.7296 0.021 Uiso 1 1 calc R
C17 C -1.09021(15) -0.2911(2) 0.8584(3) 0.0198(9) Uani 1 1 d .
H17A H -1.1248 -0.3090 0.8552 0.024 Uiso 1 1 calc R
H17B H -1.0883 -0.2390 0.8356 0.024 Uiso 1 1 calc R
C18 C -1.07389(16) -0.2890(2) 0.9414(2) 0.0191(9) Uani 1 1 d .
H18A H -1.0386 -0.2747 0.9447 0.023 Uiso 1 1 calc R
H18B H -1.0934 -0.2505 0.9706 0.023 Uiso 1 1 calc R
C19 C -1.07407(16) -0.3668(2) 1.0553(2) 0.0186(8) Uani 1 1 d .
H19A H -1.0917 -0.3239 1.0807 0.022 Uiso 1 1 calc R
H19B H -1.0385 -0.3624 1.0676 0.022 Uiso 1 1 calc R
C20 C -1.09376(13) -0.4421(2) 1.0834(2) 0.0167(8) Uani 1 1 d .
H20A H -1.0909 -0.4451 1.1406 0.020 Uiso 1 1 calc R
H20B H -1.1290 -0.4469 1.0695 0.020 Uiso 1 1 calc R
C21 C -1.08432(14) -0.5760(2) 1.0742(2) 0.0193(9) Uani 1 1 d .
H21A H -1.1200 -0.5804 1.0625 0.023 Uiso 1 1 calc R
H21B H -1.0799 -0.5809 1.1310 0.023 Uiso 1 1 calc R
C22 C -1.05646(14) -0.6385(2) 1.0334(2) 0.0181(8) Uani 1 1 d .
H22A H -1.0207 -0.6338 1.0441 0.022 Uiso 1 1 calc R
H22B H -1.0677 -0.6895 1.0518 0.022 Uiso 1 1 calc R
C23 C -1.04958(16) -0.6967(2) 0.9101(2) 0.0213(9) Uani 1 1 d .
H23A H -1.0656 -0.7434 0.9309 0.026 Uiso 1 1 calc R
H23B H -1.0134 -0.7026 0.9152 0.026 Uiso 1 1 calc R
C24 C -1.06328(15) -0.6857(2) 0.8268(2) 0.0207(9) Uani 1 1 d .
H24A H -1.0544 -0.7321 0.7967 0.025 Uiso 1 1 calc R
H24B H -1.0994 -0.6779 0.8223 0.025 Uiso 1 1 calc R
Ba1 Ba -0.410555(7) 0.019058(12) 0.742751(10) 0.00856(5) Uani 1 1 d .
Ba3 Ba -0.658594(7) 0.016927(11) 0.756887(11) 0.00967(5) Uani 1 1 d .
O5W O -0.58132(10) -0.06190(16) 0.69138(19) 0.0257(7) Uani 1 1 d .
H9 H -0.5828 -0.0754 0.6441 0.039 Uiso 1 1 d R
H10 H -0.5561 -0.0728 0.7184 0.039 Uiso 1 1 d R
O6W O -0.58614(10) 0.12061(16) 0.70710(18) 0.0227(6) Uani 1 1 d .
H11 H -0.5827 0.1469 0.6658 0.034 Uiso 1 1 d R
H12 H -0.5600 0.0956 0.7171 0.034 Uiso 1 1 d R
O7W O -0.33623(9) -0.06770(15) 0.68011(17) 0.0207(6) Uani 1 1 d .
H13 H -0.3398 -0.1164 0.6764 0.031 Uiso 1 1 d R
H14 H -0.3107 -0.0565 0.7062 0.031 Uiso 1 1 d R
O8W O -0.34510(10) 0.11739(16) 0.66668(17) 0.0263(7) Uani 1 1 d .
H15 H -0.3174 0.0975 0.6419 0.039 Uiso 1 1 d R
H16 H -0.3510 0.1701 0.6661 0.039 Uiso 1 1 d R
O17 O -0.66347(10) -0.11604(15) 0.85871(16) 0.0171(6) Uani 1 1 d .
O18 O -0.69185(10) -0.13078(15) 0.70267(15) 0.0175(6) Uani 1 1 d .
O19 O -0.69347(10) -0.00527(15) 0.59871(17) 0.0148(6) Uani 1 1 d .
O20 O -0.70510(10) 0.13598(14) 0.67025(15) 0.0140(5) Uani 1 1 d .
O21 O -0.68349(9) 0.16261(14) 0.82548(15) 0.0132(5) Uani 1 1 d .
O22 O -0.67700(9) 0.03123(15) 0.91984(15) 0.0142(5) Uani 1 1 d .
O23 O -0.41267(10) -0.11602(16) 0.83851(16) 0.0148(6) Uani 1 1 d .
O24 O -0.44957(10) -0.12403(14) 0.68690(15) 0.0139(5) Uani 1 1 d .
O25 O -0.45169(10) 0.00229(14) 0.59002(16) 0.0137(5) Uani 1 1 d .
O26 O -0.46393(9) 0.14075(15) 0.66764(16) 0.0148(6) Uani 1 1 d .
O27 O -0.42999(10) 0.16289(14) 0.82091(16) 0.0140(5) Uani 1 1 d .
O28 O -0.41612(9) 0.02905(14) 0.90763(16) 0.0148(6) Uani 1 1 d .
O29 O -0.51062(10) 0.01708(15) 0.77945(17) 0.0179(6) Uani 1 1 d .
O30 O -0.57266(10) 0.02706(18) 0.85297(16) 0.0259(7) Uani 1 1 d .
O31 O -0.26047(11) -0.00904(17) 0.7712(2) 0.0315(8) Uani 1 1 d .
O32 O -0.31922(10) 0.05303(18) 0.81963(18) 0.0274(7) Uani 1 1 d .
N3 N -0.52747(13) 0.0240(3) 0.8475(2) 0.0346(10) Uani 1 1 d .
N4 N -0.27487(12) 0.0373(2) 0.8219(2) 0.0237(8) Uani 1 1 d .
C25 C -0.68685(15) -0.1836(2) 0.8292(2) 0.0186(8) Uani 1 1 d .
H25A H -0.7231 -0.1786 0.8340 0.022 Uiso 1 1 calc R
H25B H -0.6763 -0.2289 0.8596 0.022 Uiso 1 1 calc R
C26 C -0.67317(14) -0.1944(2) 0.7459(2) 0.0203(8) Uani 1 1 d .
H26A H -0.6369 -0.1972 0.7405 0.024 Uiso 1 1 calc R
H26B H -0.6875 -0.2429 0.7260 0.024 Uiso 1 1 calc R
C27 C -0.68379(14) -0.1398(2) 0.6210(2) 0.0178(8) Uani 1 1 d .
H27A H -0.6946 -0.1915 0.6043 0.021 Uiso 1 1 calc R
H27B H -0.6482 -0.1344 0.6092 0.021 Uiso 1 1 calc R
C28 C -0.71218(14) -0.0802(2) 0.5792(2) 0.0195(8) Uani 1 1 d .
H28A H -0.7093 -0.0885 0.5226 0.023 Uiso 1 1 calc R
H28B H -0.7475 -0.0836 0.5935 0.023 Uiso 1 1 calc R
C29 C -0.72358(14) 0.0544(2) 0.5652(2) 0.0165(8) Uani 1 1 d .
H29A H -0.7579 0.0497 0.5843 0.020 Uiso 1 1 calc R
H29B H -0.7240 0.0492 0.5081 0.020 Uiso 1 1 calc R
C30 C -0.70311(14) 0.1306(2) 0.5872(2) 0.0161(8) Uani 1 1 d .
H30A H -0.6686 0.1353 0.5691 0.019 Uiso 1 1 calc R
H30B H -0.7228 0.1722 0.5634 0.019 Uiso 1 1 calc R
C31 C -0.69815(14) 0.2124(2) 0.6983(2) 0.0158(8) Uani 1 1 d .
H31A H -0.7180 0.2490 0.6675 0.019 Uiso 1 1 calc R
H31B H -0.6630 0.2272 0.6943 0.019 Uiso 1 1 calc R
C32 C -0.71435(13) 0.2134(2) 0.7815(2) 0.0154(8) Uani 1 1 d .
H32A H -0.7119 0.2662 0.8024 0.018 Uiso 1 1 calc R
H32B H -0.7492 0.1967 0.7853 0.018 Uiso 1 1 calc R
C33 C -0.69712(14) 0.1628(2) 0.9052(2) 0.0168(8) Uani 1 1 d .
H33A H -0.7324 0.1488 0.9105 0.020 Uiso 1 1 calc R
H33B H -0.6924 0.2148 0.9272 0.020 Uiso 1 1 calc R
C34 C -0.66552(14) 0.1057(2) 0.9485(2) 0.0168(8) Uani 1 1 d .
H34A H -0.6301 0.1171 0.9400 0.020 Uiso 1 1 calc R
H34B H -0.6724 0.1085 1.0047 0.020 Uiso 1 1 calc R
C35 C -0.65571(14) -0.0290(2) 0.9651(2) 0.0177(8) Uani 1 1 d .
H35A H -0.6634 -0.0212 1.0207 0.021 Uiso 1 1 calc R
H35B H -0.6194 -0.0292 0.9588 0.021 Uiso 1 1 calc R
C36 C -0.67676(16) -0.1034(2) 0.9380(2) 0.0206(9) Uani 1 1 d .
H36A H -0.6640 -0.1459 0.9704 0.025 Uiso 1 1 calc R
H36B H -0.7131 -0.1024 0.9430 0.025 Uiso 1 1 calc R
C37 C -0.44386(15) -0.1773(2) 0.8134(2) 0.0164(8) Uani 1 1 d .
H37A H -0.4788 -0.1637 0.8227 0.020 Uiso 1 1 calc R
H37B H -0.4363 -0.2245 0.8432 0.020 Uiso 1 1 calc R
C38 C -0.43571(15) -0.1913(2) 0.7289(2) 0.0177(8) Uani 1 1 d .
H38A H -0.4005 -0.2033 0.7192 0.021 Uiso 1 1 calc R
H38B H -0.4558 -0.2356 0.7115 0.021 Uiso 1 1 calc R
C39 C -0.44428(14) -0.1338(2) 0.6054(2) 0.0177(8) Uani 1 1 d .
H39A H -0.4580 -0.1841 0.5894 0.021 Uiso 1 1 calc R
H39B H -0.4089 -0.1324 0.5910 0.021 Uiso 1 1 calc R
C40 C -0.47143(14) -0.0701(2) 0.5653(2) 0.0160(8) Uani 1 1 d .
H40A H -0.4678 -0.0753 0.5084 0.019 Uiso 1 1 calc R
H40B H -0.5070 -0.0728 0.5781 0.019 Uiso 1 1 calc R
C41 C -0.47891(14) 0.0640(2) 0.5567(2) 0.0184(8) Uani 1 1 d .
H41A H -0.5141 0.0598 0.5715 0.022 Uiso 1 1 calc R
H41B H -0.4767 0.0616 0.4995 0.022 Uiso 1 1 calc R
C42 C -0.45851(15) 0.1387(2) 0.5848(2) 0.0178(8) Uani 1 1 d .
H42A H -0.4233 0.1431 0.5705 0.021 Uiso 1 1 calc R
H42B H -0.4766 0.1820 0.5609 0.021 Uiso 1 1 calc R
C43 C -0.45400(15) 0.2154(2) 0.6983(2) 0.0169(8) Uani 1 1 d .
H43A H -0.4753 0.2540 0.6727 0.020 Uiso 1 1 calc R
H43B H -0.4191 0.2294 0.6887 0.020 Uiso 1 1 calc R
C44 C -0.46405(13) 0.2145(2) 0.7844(2) 0.0159(8) Uani 1 1 d .
H44A H -0.4601 0.2668 0.8060 0.019 Uiso 1 1 calc R
H44B H -0.4983 0.1973 0.7942 0.019 Uiso 1 1 calc R
C45 C -0.43778(14) 0.1606(2) 0.9033(2) 0.0170(8) Uani 1 1 d .
H45A H -0.4724 0.1461 0.9146 0.020 Uiso 1 1 calc R
H45B H -0.4315 0.2119 0.9260 0.020 Uiso 1 1 calc R
C46 C -0.40313(15) 0.1026(2) 0.9381(2) 0.0176(8) Uani 1 1 d .
H46A H -0.3686 0.1152 0.9245 0.021 Uiso 1 1 calc R
H46B H -0.4062 0.1025 0.9953 0.021 Uiso 1 1 calc R
C47 C -0.39106(15) -0.0338(2) 0.9441(2) 0.0190(8) Uani 1 1 d .
H47A H -0.3919 -0.0278 1.0012 0.023 Uiso 1 1 calc R
H47B H -0.3562 -0.0353 0.9273 0.023 Uiso 1 1 calc R
C48 C -0.41675(16) -0.1060(2) 0.9210(2) 0.0189(9) Uani 1 1 d .
H48A H -0.4017 -0.1504 0.9480 0.023 Uiso 1 1 calc R
H48B H -0.4520 -0.1033 0.9360 0.023 Uiso 1 1 calc R
O33 O -0.58929(10) 0.20987(17) 0.57830(17) 0.0256(7) Uani 1 1 d .
O34 O -0.57209(10) 0.28812(16) 0.48888(16) 0.0224(6) Uani 1 1 d .
N5 N -0.56115(13) 0.26212(19) 0.5545(2) 0.0199(7) Uani 1 1 d .
O35 O -1.18659(10) -0.21595(16) 0.14067(16) 0.0237(6) Uani 1 1 d .
O36 O -1.20357(11) -0.29886(17) 0.05558(17) 0.0269(7) Uani 1 1 d .
N6 N -1.17576(12) -0.24589(19) 0.0766(2) 0.0204(7) Uani 1 1 d .
O37 O -0.94640(10) -0.20602(15) 0.15065(16) 0.0201(6) Uani 1 1 d .
O38 O -0.96182(11) -0.28214(18) 0.05929(17) 0.0268(7) Uani 1 1 d .
N7 N -0.93370(13) -0.23246(19) 0.0859(2) 0.0193(7) Uani 1 1 d .
O39 O -0.85311(10) -0.24737(16) 0.57401(18) 0.0259(7) Uani 1 1 d .
O40 O -0.77565(10) -0.23709(17) 0.57223(18) 0.0287(7) Uani 1 1 d .
N8 N -0.81214(12) -0.27333(18) 0.55114(19) 0.0180(7) Uani 1 1 d .

loop_
_atom_site_aniso_label
_atom_site_aniso_U_11
_atom_site_aniso_U_22
_atom_site_aniso_U_33
_atom_site_aniso_U_23
_atom_site_aniso_U_13
_atom_site_aniso_U_12
Ba2 0.00715(9) 0.00920(10) 0.00910(9) -0.00021(9) -0.00041(8) 0.00008(7)
Ba4 0.00729(9) 0.01159(9) 0.00876(9) -0.00035(10) -0.00036(8) -0.00033(7)
O1 0.0171(13) 0.0187(14) 0.0207(15) 0.0058(11) -0.0058(11) -0.0017(11)
O1W 0.0169(14) 0.0399(19) 0.0444(19) 0.0268(16) -0.0052(13) 0.0018(13)
O2 0.0172(13) 0.0104(13) 0.0249(15) -0.0018(11) 0.0005(11) -0.0006(10)
O2W 0.0152(14) 0.0318(17) 0.050(2) -0.0220(15) -0.0028(13) 0.0017(13)
O3 0.0135(13) 0.0213(14) 0.0140(14) -0.0025(11) 0.0045(11) 0.0024(10)
O3W 0.0163(14) 0.0228(16) 0.053(2) -0.0176(15) -0.0058(14) 0.0014(12)
O4 0.0223(14) 0.0150(13) 0.0159(14) 0.0039(11) -0.0020(11) -0.0023(11)
O4W 0.0183(13) 0.0230(15) 0.0324(17) 0.0148(14) -0.0008(13) 0.0007(12)
O5 0.0198(14) 0.0184(14) 0.0192(14) -0.0057(12) -0.0022(12) -0.0038(11)
O6 0.0182(13) 0.0278(15) 0.0125(13) -0.0022(12) 0.0029(11) -0.0029(11)
O7 0.0215(15) 0.0117(14) 0.0137(14) -0.0018(11) -0.0055(11) 0.0000(10)
O8 0.0157(12) 0.0137(13) 0.0152(14) -0.0003(11) 0.0029(11) -0.0010(10)
O9 0.0173(14) 0.0130(13) 0.0143(13) 0.0003(11) -0.0033(11) 0.0039(10)
O10 0.0214(13) 0.0114(13) 0.0132(14) -0.0026(10) -0.0008(11) 0.0004(11)
O11 0.0130(13) 0.0186(13) 0.0127(14) 0.0030(10) 0.0054(11) 0.0010(10)
O12 0.0207(14) 0.0142(13) 0.0152(13) 0.0029(11) -0.0052(11) -0.0029(11)
O13 0.0129(14) 0.055(2) 0.0204(15) -0.0052(14) -0.0005(11) -0.0049(13)
O14 0.0107(13) 0.0332(16) 0.0223(17) -0.0049(13) -0.0055(11) -0.0009(11)
O15 0.0114(13) 0.0217(14) 0.0214(15) -0.0026(11) -0.0049(11) 0.0022(11)
O16 0.0100(13) 0.054(2) 0.0165(14) -0.0005(13) -0.0003(11) 0.0006(13)
N1 0.0146(17) 0.052(3) 0.026(2) -0.0060(18) 0.0020(15) -0.0018(17)
N2 0.0122(17) 0.077(3) 0.024(2) -0.006(2) 0.0000(15) 0.0006(19)
C1 0.0157(19) 0.017(2) 0.042(3) 0.0122(19) -0.0021(18) 0.0004(15)
C2 0.023(2) 0.0099(18) 0.040(3) -0.0010(17) 0.0023(18) -0.0010(15)
C3 0.019(2) 0.021(2) 0.028(2) -0.0136(18) -0.0026(17) 0.0037(16)
C4 0.0166(19) 0.034(2) 0.0144(19) -0.0080(17) 0.0003(16) 0.0087(17)
C5 0.0164(18) 0.036(2) 0.0141(19) 0.0054(17) 0.0038(15) -0.0010(17)
C6 0.0208(19) 0.028(2) 0.0126(19) 0.0109(16) -0.0005(15) -0.0032(16)
C7 0.031(2) 0.0111(19) 0.031(2) 0.0013(17) -0.0059(18) -0.0021(16)
C8 0.027(2) 0.016(2) 0.029(2) -0.0058(17) -0.0050(18) -0.0048(16)
C9 0.029(2) 0.029(2) 0.0166(19) -0.0140(17) -0.0024(17) -0.0013(18)
C10 0.020(2) 0.034(2) 0.016(2) -0.0089(18) 0.0032(16) -0.0014(17)
C11 0.022(2) 0.040(3) 0.0127(19) 0.0090(18) -0.0010(15) -0.0106(18)
C12 0.031(2) 0.032(2) 0.020(2) 0.0152(18) -0.0110(18) -0.0081(19)
C13 0.0232(19) 0.0133(19) 0.0152(19) -0.0038(15) -0.0050(16) -0.0027(16)
C14 0.0177(18) 0.023(2) 0.0111(17) -0.0074(16) -0.0009(14) 0.0040(15)
C15 0.021(2) 0.017(2) 0.0118(19) 0.0047(15) -0.0031(15) -0.0056(15)
C16 0.0192(19) 0.0161(18) 0.0172(19) 0.0031(15) -0.0025(16) 0.0024(15)
C17 0.024(2) 0.0117(19) 0.024(2) 0.0012(16) -0.0014(16) 0.0078(15)
C18 0.025(2) 0.0078(18) 0.024(2) 0.0004(16) 0.0021(18) 0.0039(16)
C19 0.021(2) 0.026(2) 0.0088(18) -0.0061(16) 0.0022(15) 0.0063(16)
C20 0.0139(18) 0.026(2) 0.0106(18) -0.0036(16) 0.0035(14) 0.0031(15)
C21 0.0173(18) 0.025(2) 0.016(2) 0.0086(16) -0.0006(15) -0.0073(16)
C22 0.0196(19) 0.0185(19) 0.0162(19) 0.0093(15) -0.0045(15) -0.0042(15)
C23 0.029(2) 0.0109(17) 0.024(2) 0.0004(15) -0.0068(17) -0.0025(15)
C24 0.025(2) 0.0112(18) 0.026(2) -0.0016(16) -0.0063(17) -0.0069(15)
Ba1 0.00754(10) 0.00868(10) 0.00946(11) -0.00042(8) 0.00063(8) 0.00007(7)
Ba3 0.00797(9) 0.01098(9) 0.01007(11) 0.00025(8) 0.00032(7) 0.00017(7)
O5W 0.0158(13) 0.0235(16) 0.0377(18) -0.0158(14) -0.0027(13) 0.0041(12)
O6W 0.0159(13) 0.0217(15) 0.0304(16) 0.0109(13) 0.0030(12) 0.0033(11)
O7W 0.0133(13) 0.0145(13) 0.0342(17) -0.0087(12) -0.0016(11) 0.0049(10)
O8W 0.0215(14) 0.0200(15) 0.0374(18) 0.0073(13) 0.0096(13) 0.0000(12)
O17 0.0193(14) 0.0138(13) 0.0180(14) 0.0028(10) 0.0033(11) -0.0009(11)
O18 0.0211(14) 0.0138(13) 0.0176(14) -0.0028(11) -0.0006(11) 0.0013(10)
O19 0.0139(13) 0.0158(13) 0.0149(14) -0.0009(11) -0.0024(11) -0.0010(10)
O20 0.0201(13) 0.0121(13) 0.0099(13) 0.0014(10) 0.0001(11) 0.0012(10)
O21 0.0168(13) 0.0119(12) 0.0108(12) -0.0013(10) 0.0017(10) 0.0019(10)
O22 0.0167(12) 0.0150(13) 0.0109(12) 0.0008(10) -0.0017(10) 0.0001(10)
O23 0.0204(15) 0.0113(14) 0.0127(14) 0.0015(11) 0.0011(10) -0.0026(10)
O24 0.0201(13) 0.0103(12) 0.0111(13) -0.0035(10) 0.0005(11) -0.0014(10)
O25 0.0157(13) 0.0146(13) 0.0106(13) -0.0003(10) -0.0037(11) 0.0010(10)
O26 0.0204(14) 0.0110(13) 0.0130(13) 0.0003(10) 0.0019(10) 0.0023(10)
O27 0.0177(13) 0.0120(12) 0.0123(13) -0.0017(10) 0.0008(11) 0.0032(10)
O28 0.0197(13) 0.0120(12) 0.0126(14) -0.0021(10) -0.0066(11) 0.0023(10)
O29 0.0130(13) 0.0197(14) 0.0210(16) -0.0016(11) 0.0087(11) -0.0014(10)
O30 0.0118(13) 0.050(2) 0.0165(14) 0.0007(13) 0.0012(11) -0.0022(13)
O31 0.0145(15) 0.0309(16) 0.049(2) -0.0173(15) 0.0068(15) -0.0012(12)
O32 0.0104(13) 0.0409(19) 0.0308(16) -0.0158(14) -0.0031(12) 0.0053(12)
N3 0.0112(17) 0.071(3) 0.022(2) 0.0022(19) 0.0018(14) -0.0014(18)
N4 0.0157(17) 0.0303(19) 0.0252(19) -0.0029(16) -0.0039(15) 0.0017(15)
C25 0.0209(19) 0.0108(17) 0.024(2) 0.0000(16) 0.0022(16) -0.0004(15)
C26 0.0254(19) 0.0089(16) 0.027(2) -0.0010(15) 0.0030(16) 0.0012(14)
C27 0.0168(18) 0.0183(19) 0.018(2) -0.0087(15) 0.0018(15) 0.0001(15)
C28 0.0168(18) 0.021(2) 0.021(2) -0.0087(16) 0.0005(15) -0.0036(15)
C29 0.0164(18) 0.025(2) 0.0085(17) -0.0009(15) -0.0003(15) -0.0006(15)
C30 0.0132(17) 0.021(2) 0.0142(18) 0.0047(15) 0.0010(15) 0.0041(15)
C31 0.0137(18) 0.0124(18) 0.022(2) 0.0034(15) -0.0005(15) 0.0008(14)
C32 0.0144(18) 0.0133(18) 0.019(2) -0.0012(14) -0.0029(14) 0.0034(14)
C33 0.0188(18) 0.0187(19) 0.0130(19) -0.0032(15) 0.0016(15) 0.0016(14)
C34 0.0209(19) 0.0166(19) 0.0129(18) -0.0042(15) -0.0006(15) -0.0033(15)
C35 0.0192(18) 0.020(2) 0.0140(18) 0.0045(15) -0.0004(14) 0.0014(15)
C36 0.027(2) 0.022(2) 0.0125(18) 0.0061(15) 0.0060(16) 0.0033(16)
C37 0.0203(19) 0.0094(17) 0.019(2) 0.0017(15) 0.0033(15) -0.0029(14)
C38 0.0217(19) 0.0100(17) 0.021(2) -0.0006(15) 0.0019(16) -0.0026(14)
C39 0.0175(19) 0.0186(19) 0.017(2) -0.0044(16) 0.0033(16) -0.0030(15)
C40 0.0178(18) 0.0167(19) 0.0135(19) -0.0043(15) -0.0012(15) -0.0026(15)
C41 0.0175(18) 0.024(2) 0.0133(18) 0.0042(16) -0.0030(15) 0.0040(16)
C42 0.022(2) 0.0174(19) 0.0143(19) 0.0031(15) 0.0032(15) 0.0028(15)
C43 0.0187(18) 0.0115(18) 0.020(2) 0.0040(15) 0.0038(15) 0.0020(15)
C44 0.0145(19) 0.0120(19) 0.021(2) -0.0002(15) 0.0010(14) 0.0037(13)
C45 0.0202(18) 0.0161(18) 0.015(2) -0.0039(16) 0.0018(16) 0.0011(14)
C46 0.023(2) 0.0145(19) 0.015(2) -0.0066(15) -0.0054(15) -0.0006(15)
C47 0.025(2) 0.020(2) 0.0121(18) 0.0021(15) -0.0058(16) 0.0054(16)
C48 0.028(2) 0.015(2) 0.0136(19) 0.0057(16) 0.0041(16) 0.0033(16)
O33 0.0318(17) 0.0263(16) 0.0187(15) 0.0032(13) 0.0019(12) -0.0086(12)
O34 0.0273(16) 0.0183(14) 0.0215(15) 0.0047(11) 0.0014(12) -0.0015(12)
N5 0.0227(18) 0.0177(17) 0.0192(18) -0.0004(14) 0.0019(14) -0.0037(14)
O35 0.0303(16) 0.0168(14) 0.0239(15) -0.0057(11) 0.0005(12) -0.0032(11)
O36 0.0363(17) 0.0253(15) 0.0190(15) -0.0049(12) -0.0027(13) -0.0126(13)
N6 0.026(2) 0.0168(16) 0.0180(17) 0.0035(13) 0.0022(14) 0.0012(14)
O37 0.0258(15) 0.0152(13) 0.0193(14) -0.0033(11) -0.0006(11) -0.0006(11)
O38 0.0384(18) 0.0251(16) 0.0168(15) -0.0029(12) -0.0013(12) -0.0145(13)
N7 0.0217(18) 0.0169(17) 0.0193(18) 0.0040(14) -0.0011(14) -0.0024(14)
O39 0.0164(14) 0.0245(15) 0.0368(17) -0.0049(13) 0.0038(12) 0.0001(11)
O40 0.0183(14) 0.0259(16) 0.0419(19) -0.0028(14) 0.0001(13) -0.0002(12)
N8 0.0221(16) 0.0153(16) 0.0166(17) 0.0012(13) 0.0023(13) 0.0016(13)

loop_
_atom_type_symbol
_atom_type_description
_atom_type_scat_dispersion_real
_atom_type_scat_dispersion_imag
_atom_type_scat_source
C C 0.0033 0.0016 'International Tables Vol C Tables 4.2.6.8 and 6.1.1.4'
H H 0.0000 0.0000 'International Tables Vol C Tables 4.2.6.8 and 6.1.1.4'
Ba Ba -0.3244 2.2819 'International Tables Vol C Tables 4.2.6.8 and 6.1.1.4'
N N 0.0061 0.0033 'International Tables Vol C Tables 4.2.6.8 and 6.1.1.4'
O O 0.0106 0.0060 'International Tables Vol C Tables 4.2.6.8 and 6.1.1.4'

loop_
_geom_angle_atom_site_label_1
_geom_angle_atom_site_label_2
_geom_angle_atom_site_label_3
_geom_angle
_geom_angle_site_symmetry_1
_geom_angle_site_symmetry_3
O4W Ba2 O14 139.05(8) . .
O4W Ba2 O3W 69.29(9) . .
O14 Ba2 O3W 141.63(8) . .
O4W Ba2 O8 123.20(9) . .
O14 Ba2 O8 76.04(8) . .
O3W Ba2 O8 112.69(9) . .
O4W Ba2 O16 69.50(9) . 4_545
O14 Ba2 O16 139.63(8) . 4_545
O3W Ba2 O16 63.50(9) . 4_545
O8 Ba2 O16 63.64(8) . 4_545
O4W Ba2 O7 82.06(9) . .
O14 Ba2 O7 80.06(8) . .
O3W Ba2 O7 137.30(8) . .
O8 Ba2 O7 58.34(8) . .
O16 Ba2 O7 77.32(9) 4_545 .
O4W Ba2 O10 121.52(9) . .
O14 Ba2 O10 69.78(8) . .
O3W Ba2 O10 72.46(8) . .
O8 Ba2 O10 111.62(8) . .
O16 Ba2 O10 126.32(9) 4_545 .
O7 Ba2 O10 149.83(8) . .
O4W Ba2 O12 70.23(8) . .
O14 Ba2 O12 68.99(8) . .
O3W Ba2 O12 131.68(9) . .
O8 Ba2 O12 111.04(7) . .
O16 Ba2 O12 122.85(9) 4_545 .
O7 Ba2 O12 58.39(8) . .
O10 Ba2 O12 108.93(8) . .
O4W Ba2 O11 79.45(8) . .
O14 Ba2 O11 76.03(8) . .
O3W Ba2 O11 89.58(9) . .
O8 Ba2 O11 152.07(8) . .
O16 Ba2 O11 144.25(8) 4_545 .
O7 Ba2 O11 116.19(8) . .
O10 Ba2 O11 57.64(8) . .
O12 Ba2 O11 57.84(8) . .
O4W Ba2 O9 142.14(8) . .
O14 Ba2 O9 78.60(8) . .
O3W Ba2 O9 76.01(9) . .
O8 Ba2 O9 58.21(7) . .
O16 Ba2 O9 81.96(8) 4_545 .
O7 Ba2 O9 116.09(8) . .
O10 Ba2 O9 58.10(8) . .
O12 Ba2 O9 147.58(8) . .
O11 Ba2 O9 115.56(7) . .
O4W Ba2 H8 18.2 . .
O14 Ba2 H8 147.9 . .
O3W Ba2 H8 68.3 . .
O8 Ba2 H8 106.1 . .
O16 Ba2 H8 52.1 4_545 .
O7 Ba2 H8 74.7 . .
O10 Ba2 H8 133.4 . .
O12 Ba2 H8 80.9 . .
O11 Ba2 H8 97.6 . .
O9 Ba2 H8 130.6 . .
O1W Ba4 O15 142.03(8) . .
O1W Ba4 O2W 70.57(9) . .
O15 Ba4 O2W 139.88(8) . .
O1W Ba4 O6 120.38(9) . .
O15 Ba4 O6 74.18(8) . .
O2W Ba4 O6 113.32(9) . .
O1W Ba4 O1 139.24(8) . .
O15 Ba4 O1 78.72(8) . .
O2W Ba4 O1 73.80(9) . .
O6 Ba4 O1 58.60(8) . .
O1W Ba4 O2 122.18(9) . .
O15 Ba4 O2 71.95(8) . .
O2W Ba4 O2 68.96(8) . .
O6 Ba4 O2 112.78(8) . .
O1 Ba4 O2 58.92(8) . .
O1W Ba4 O13 66.14(9) . .
O15 Ba4 O13 136.69(8) . .
O2W Ba4 O13 67.62(9) . .
O6 Ba4 O13 62.72(8) . .
O1 Ba4 O13 82.52(9) . .
O2 Ba4 O13 128.07(9) . .
O1W Ba4 O4 74.19(8) . .
O15 Ba4 O4 67.85(8) . .
O2W Ba4 O4 133.34(9) . .
O6 Ba4 O4 110.52(8) . .
O1 Ba4 O4 146.56(8) . .
O2 Ba4 O4 107.56(8) . .
O13 Ba4 O4 122.72(9) . .
O1W Ba4 O3 81.60(9) . .
O15 Ba4 O3 79.00(8) . .
O2W Ba4 O3 87.38(9) . .
O6 Ba4 O3 153.19(8) . .
O1 Ba4 O3 116.06(8) . .
O2 Ba4 O3 57.26(8) . .
O13 Ba4 O3 143.98(8) . .
O4 Ba4 O3 57.72(8) . .
O1W Ba4 O5 83.75(9) . .
O15 Ba4 O5 75.75(8) . .
O2W Ba4 O5 142.96(8) . .
O6 Ba4 O5 57.74(8) . .
O1 Ba4 O5 115.52(8) . .
O2 Ba4 O5 147.68(8) . .
O13 Ba4 O5 77.87(8) . .
O4 Ba4 O5 57.76(8) . .
O3 Ba4 O5 115.44(8) . .
O1W Ba4 H2 16.5 . .
O15 Ba4 H2 158.2 . .
O2W Ba4 H2 58.1 . .
O6 Ba4 H2 113.0 . .
O1 Ba4 H2 122.9 . .
O2 Ba4 H2 119.7 . .
O13 Ba4 H2 53.0 . .
O4 Ba4 H2 90.6 . .
O3 Ba4 H2 92.1 . .
O5 Ba4 H2 90.6 . .
C1 O1 C12 111.1(3) . .
C1 O1 Ba4 117.0(2) . .
C12 O1 Ba4 117.9(2) . .
Ba4 O1W H1 151.9 . .
Ba4 O1W H2 95.3 . .
H1 O1W H2 111.0 . .
C3 O2 C2 111.8(3) . .
C3 O2 Ba4 114.5(2) . .
C2 O2 Ba4 115.5(2) . .
Ba4 O2W H3 139.3 . .
Ba4 O2W H4 101.0 . .
H3 O2W H4 110.8 . .
C4 O3 C5 110.1(3) . .
C4 O3 Ba4 119.4(2) . .
C5 O3 Ba4 119.0(2) . .
Ba2 O3W H5 120.2 . .
Ba2 O3W H6 119.8 . .
H5 O3W H6 120.0 . .
C6 O4 C7 111.5(3) . .
C6 O4 Ba4 113.6(2) . .
C7 O4 Ba4 114.8(2) . .
Ba2 O4W H7 133.8 . .
Ba2 O4W H8 69.2 . .
H7 O4W H8 110.8 . .
C8 O5 C9 111.3(3) . .
C8 O5 Ba4 117.1(2) . .
C9 O5 Ba4 117.2(2) . .
C11 O6 C10 113.9(3) . .
C11 O6 Ba4 112.7(2) . .
C10 O6 Ba4 115.3(2) . .
C24 O7 C13 110.6(3) . .
C24 O7 Ba2 117.4(2) . .
C13 O7 Ba2 118.5(2) . .
C15 O8 C14 113.0(3) . .
C15 O8 Ba2 113.0(2) . .
C14 O8 Ba2 112.7(2) . .
C17 O9 C16 111.2(3) . .
C17 O9 Ba2 117.4(2) . .
C16 O9 Ba2 118.0(2) . .
C19 O10 C18 112.6(3) . .
C19 O10 Ba2 113.6(2) . .
C18 O10 Ba2 114.8(2) . .
C20 O11 C21 110.8(3) . .
C20 O11 Ba2 119.0(2) . .
C21 O11 Ba2 119.1(2) . .
C23 O12 C22 111.2(3) . .
C23 O12 Ba2 115.3(2) . .
C22 O12 Ba2 112.8(2) . .
N1 O13 Ba4 139.7(3) . .
N1 O14 Ba2 115.1(2) . .
N2 O15 Ba4 122.0(2) . .
N2 O16 Ba2 140.4(3) . 4_445
O13 N1 O14 115.7(4) . .
O16 N2 O15 115.6(4) . .
O1 C1 C2 109.3(3) . .
O1 C1 H1A 109.8 . .
C2 C1 H1A 109.8 . .
O1 C1 H1B 109.8 . .
C2 C1 H1B 109.8 . .
H1A C1 H1B 108.3 . .
O2 C2 C1 107.7(3) . .
O2 C2 H2A 110.2 . .
C1 C2 H2A 110.2 . .
O2 C2 H2B 110.2 . .
C1 C2 H2B 110.2 . .
H2A C2 H2B 108.5 . .
O2 C3 C4 107.3(3) . .
O2 C3 H3A 110.2 . .
C4 C3 H3A 110.3 . .
O2 C3 H3B 110.3 . .
C4 C3 H3B 110.3 . .
H3A C3 H3B 108.5 . .
O3 C4 C3 109.2(3) . .
O3 C4 H4A 109.8 . .
C3 C4 H4A 109.8 . .
O3 C4 H4B 109.8 . .
C3 C4 H4B 109.8 . .
H4A C4 H4B 108.3 . .
O3 C5 C6 109.9(3) . .
O3 C5 H5A 109.7 . .
C6 C5 H5A 109.7 . .
O3 C5 H5B 109.7 . .
C6 C5 H5B 109.7 . .
H5A C5 H5B 108.2 . .
O4 C6 C5 108.5(3) . .
O4 C6 H6A 110.0 . .
C5 C6 H6A 110.0 . .
O4 C6 H6B 110.0 . .
C5 C6 H6B 110.0 . .
H6A C6 H6B 108.4 . .
O4 C7 C8 107.8(3) . .
O4 C7 H7A 110.1 . .
C8 C7 H7A 110.1 . .
O4 C7 H7B 110.1 . .
C8 C7 H7B 110.1 . .
H7A C7 H7B 108.5 . .
O5 C8 C7 109.6(3) . .
O5 C8 H8A 109.8 . .
C7 C8 H8A 109.8 . .
O5 C8 H8B 109.8 . .
C7 C8 H8B 109.8 . .
H8A C8 H8B 108.2 . .
O5 C9 C10 109.5(3) . .
O5 C9 H9A 109.8 . .
C10 C9 H9A 109.8 . .
O5 C9 H9B 109.8 . .
C10 C9 H9B 109.8 . .
H9A C9 H9B 108.2 . .
O6 C10 C9 107.5(3) . .
O6 C10 H10A 110.2 . .
C9 C10 H10A 110.2 . .
O6 C10 H10B 110.2 . .
C9 C10 H10B 110.2 . .
H10A C10 H10B 108.5 . .
O6 C11 C12 107.3(3) . .
O6 C11 H11A 110.3 . .
C12 C11 H11A 110.3 . .
O6 C11 H11B 110.3 . .
C12 C11 H11B 110.3 . .
H11A C11 H11B 108.5 . .
O1 C12 C11 109.5(3) . .
O1 C12 H12A 109.8 . .
C11 C12 H12A 109.8 . .
O1 C12 H12B 109.8 . .
C11 C12 H12B 109.8 . .
H12A C12 H12B 108.2 . .
O7 C13 C14 110.5(3) . .
O7 C13 H13A 109.6 . .
C14 C13 H13A 109.6 . .
O7 C13 H13B 109.6 . .
C14 C13 H13B 109.6 . .
H13A C13 H13B 108.1 . .
O8 C14 C13 107.6(3) . .
O8 C14 H14A 110.2 . .
C13 C14 H14A 110.2 . .
O8 C14 H14B 110.2 . .
C13 C14 H14B 110.2 . .
H14A C14 H14B 108.5 . .
O8 C15 C16 108.0(3) . .
O8 C15 H15A 110.1 . .
C16 C15 H15A 110.1 . .
O8 C15 H15B 110.1 . .
C16 C15 H15B 110.1 . .
H15A C15 H15B 108.4 . .
O9 C16 C15 108.7(3) . .
O9 C16 H16A 110.0 . .
C15 C16 H16A 110.0 . .
O9 C16 H16B 110.0 . .
C15 C16 H16B 110.0 . .
H16A C16 H16B 108.3 . .
O9 C17 C18 108.7(3) . .
O9 C17 H17A 109.9 . .
C18 C17 H17A 109.9 . .
O9 C17 H17B 109.9 . .
C18 C17 H17B 109.9 . .
H17A C17 H17B 108.3 . .
O10 C18 C17 107.3(3) . .
O10 C18 H18A 110.3 . .
C17 C18 H18A 110.3 . .
O10 C18 H18B 110.3 . .
C17 C18 H18B 110.3 . .
H18A C18 H18B 108.5 . .
O10 C19 C20 107.3(3) . .
O10 C19 H19A 110.3 . .
C20 C19 H19A 110.3 . .
O10 C19 H19B 110.3 . .
C20 C19 H19B 110.3 . .
H19A C19 H19B 108.5 . .
O11 C20 C19 109.2(3) . .
O11 C20 H20A 109.8 . .
C19 C20 H20A 109.8 . .
O11 C20 H20B 109.8 . .
C19 C20 H20B 109.8 . .
H20A C20 H20B 108.3 . .
O11 C21 C22 109.4(3) . .
O11 C21 H21A 109.8 . .
C22 C21 H21A 109.8 . .
O11 C21 H21B 109.8 . .
C22 C21 H21B 109.8 . .
H21A C21 H21B 108.2 . .
O12 C22 C21 107.5(3) . .
O12 C22 H22A 110.2 . .
C21 C22 H22A 110.2 . .
O12 C22 H22B 110.2 . .
C21 C22 H22B 110.2 . .
H22A C22 H22B 108.5 . .
O12 C23 C24 107.7(3) . .
O12 C23 H23A 110.2 . .
C24 C23 H23A 110.2 . .
O12 C23 H23B 110.2 . .
C24 C23 H23B 110.2 . .
H23A C23 H23B 108.5 . .
O7 C24 C23 109.9(3) . .
O7 C24 H24A 109.7 . .
C23 C24 H24A 109.7 . .
O7 C24 H24B 109.7 . .
C23 C24 H24B 109.7 . .
H24A C24 H24B 108.2 . .
O7W Ba1 O29 143.02(8) . .
O7W Ba1 O8W 71.66(8) . .
O29 Ba1 O8W 137.14(8) . .
O7W Ba1 O28 117.75(8) . .
O29 Ba1 O28 73.91(8) . .
O8W Ba1 O28 117.68(8) . .
O7W Ba1 O32 70.21(8) . .
O29 Ba1 O32 137.52(8) . .
O8W Ba1 O32 62.79(9) . .
O28 Ba1 O32 64.70(8) . .
O7W Ba1 O24 70.16(8) . .
O29 Ba1 O24 72.96(8) . .
O8W Ba1 O24 127.43(8) . .
O28 Ba1 O24 111.57(7) . .
O32 Ba1 O24 130.64(8) . .
O7W Ba1 O26 126.78(8) . .
O29 Ba1 O26 67.75(8) . .
O8W Ba1 O26 69.90(8) . .
O28 Ba1 O26 112.20(7) . .
O32 Ba1 O26 119.39(8) . .
O24 Ba1 O26 107.61(8) . .
O7W Ba1 O23 77.90(8) . .
O29 Ba1 O23 80.79(8) . .
O8W Ba1 O23 141.63(8) . .
O28 Ba1 O23 58.40(8) . .
O32 Ba1 O23 85.43(9) . .
O24 Ba1 O23 58.40(8) . .
O26 Ba1 O23 148.44(7) . .
O7W Ba1 O25 82.41(8) . .
O29 Ba1 O25 80.17(8) . .
O8W Ba1 O25 83.00(8) . .
O28 Ba1 O25 154.00(8) . .
O32 Ba1 O25 141.14(8) . .
O24 Ba1 O25 57.45(7) . .
O26 Ba1 O25 57.76(7) . .
O23 Ba1 O25 115.83(8) . .
O7W Ba1 O27 142.65(8) . .
O29 Ba1 O27 74.18(8) . .
O8W Ba1 O27 78.71(8) . .
O28 Ba1 O27 58.19(7) . .
O32 Ba1 O27 76.31(8) . .
O24 Ba1 O27 147.14(7) . .
O26 Ba1 O27 58.69(8) . .
O23 Ba1 O27 115.89(8) . .
O25 Ba1 O27 116.38(7) . .
O5W Ba3 O31 140.40(9) . 4_455
O5W Ba3 O6W 70.20(8) . .
O31 Ba3 O6W 139.14(8) 4_455 .
O5W Ba3 O20 119.01(9) . .
O31 Ba3 O20 69.05(8) 4_455 .
O6W Ba3 O20 71.39(8) . .
O5W Ba3 O30 69.43(9) . .
O31 Ba3 O30 139.52(10) 4_455 .
O6W Ba3 O30 64.38(8) . .
O20 Ba3 O30 128.21(8) . .
O5W Ba3 O22 125.42(8) . .
O31 Ba3 O22 75.15(9) 4_455 .
O6W Ba3 O22 111.51(8) . .
O20 Ba3 O22 111.97(7) . .
O30 Ba3 O22 64.45(7) . .
O5W Ba3 O21 141.98(8) . .
O31 Ba3 O21 76.92(9) 4_455 .
O6W Ba3 O21 73.91(8) . .
O20 Ba3 O21 58.06(8) . .
O30 Ba3 O21 84.18(8) . .
O22 Ba3 O21 58.63(7) . .
O5W Ba3 O18 70.08(8) . .
O31 Ba3 O18 70.94(9) 4_455 .
O6W Ba3 O18 134.01(8) . .
O20 Ba3 O18 109.90(7) . .
O30 Ba3 O18 119.83(8) . .
O22 Ba3 O18 109.97(7) . .
O21 Ba3 O18 147.82(7) . .
O5W Ba3 O17 83.43(9) . .
O31 Ba3 O17 82.05(8) 4_455 .
O6W Ba3 O17 136.84(8) . .
O20 Ba3 O17 151.10(7) . .
O30 Ba3 O17 74.73(8) . .
O22 Ba3 O17 57.92(7) . .
O21 Ba3 O17 116.24(8) . .
O18 Ba3 O17 58.10(8) . .
O5W Ba3 O19 78.23(8) . .
O31 Ba3 O19 75.76(10) 4_455 .
O6W Ba3 O19 91.48(8) . .
O20 Ba3 O19 57.43(7) . .
O30 Ba3 O19 144.49(8) . .
O22 Ba3 O19 150.88(7) . .
O21 Ba3 O19 115.19(7) . .
O18 Ba3 O19 58.40(7) . .
O17 Ba3 O19 116.44(8) . .
Ba3 O5W H9 119.8 . .
Ba3 O5W H10 120.0 . .
H9 O5W H10 120.2 . .
Ba3 O6W H11 132.8 . .
Ba3 O6W H12 101.1 . .
H11 O6W H12 110.7 . .
Ba1 O7W H13 119.6 . .
Ba1 O7W H14 105.4 . .
H13 O7W H14 110.9 . .
Ba1 O8W H15 120.0 . .
Ba1 O8W H16 120.0 . .
H15 O8W H16 120.1 . .
C25 O17 C36 110.8(3) . .
C25 O17 Ba3 117.4(2) . .
C36 O17 Ba3 117.8(2) . .
C26 O18 C27 112.0(3) . .
C26 O18 Ba3 114.3(2) . .
C27 O18 Ba3 111.6(2) . .
C28 O19 C29 111.0(3) . .
C28 O19 Ba3 117.0(2) . .
C29 O19 Ba3 117.6(2) . .
C31 O20 C30 113.2(3) . .
C31 O20 Ba3 116.2(2) . .
C30 O20 Ba3 117.3(2) . .
C33 O21 C32 111.0(3) . .
C33 O21 Ba3 117.4(2) . .
C32 O21 Ba3 117.5(2) . .
C34 O22 C35 113.0(3) . .
C34 O22 Ba3 112.4(2) . .
C35 O22 Ba3 113.7(2) . .
C37 O23 C48 110.2(3) . .
C37 O23 Ba1 116.6(2) . .
C48 O23 Ba1 118.1(2) . .
C39 O24 C38 112.1(3) . .
C39 O24 Ba1 113.4(2) . .
C38 O24 Ba1 116.4(2) . .
C41 O25 C40 110.4(3) . .
C41 O25 Ba1 119.6(2) . .
C40 O25 Ba1 120.4(2) . .
C43 O26 C42 111.9(3) . .
C43 O26 Ba1 114.1(2) . .
C42 O26 Ba1 112.2(2) . .
C44 O27 C45 110.9(3) . .
C44 O27 Ba1 117.0(2) . .
C45 O27 Ba1 117.6(2) . .
C46 O28 C47 113.9(3) . .
C46 O28 Ba1 114.1(2) . .
C47 O28 Ba1 111.5(2) . .
N3 O29 Ba1 124.1(2) . .
N3 O30 Ba3 139.7(2) . .
N4 O31 Ba3 113.8(2) . 4
N4 O32 Ba1 144.1(3) . .
O30 N3 O29 115.8(3) . .
O32 N4 O31 115.1(3) . .
O17 C25 C26 109.6(3) . .
O17 C25 H25A 109.8 . .
C26 C25 H25A 109.8 . .
O17 C25 H25B 109.8 . .
C26 C25 H25B 109.8 . .
H25A C25 H25B 108.2 . .
O18 C26 C25 108.5(3) . .
O18 C26 H26A 110.0 . .
C25 C26 H26A 110.0 . .
O18 C26 H26B 110.0 . .
C25 C26 H26B 110.0 . .
H26A C26 H26B 108.4 . .
O18 C27 C28 108.9(3) . .
O18 C27 H27A 109.9 . .
C28 C27 H27A 109.9 . .
O18 C27 H27B 109.9 . .
C28 C27 H27B 109.9 . .
H27A C27 H27B 108.3 . .
O19 C28 C27 109.7(3) . .
O19 C28 H28A 109.7 . .
C27 C28 H28A 109.7 . .
O19 C28 H28B 109.7 . .
C27 C28 H28B 109.7 . .
H28A C28 H28B 108.2 . .
O19 C29 C30 109.2(3) . .
O19 C29 H29A 109.8 . .
C30 C29 H29A 109.8 . .
O19 C29 H29B 109.8 . .
C30 C29 H29B 109.8 . .
H29A C29 H29B 108.3 . .
O20 C30 C29 107.4(3) . .
O20 C30 H30A 110.2 . .
C29 C30 H30A 110.2 . .
O20 C30 H30B 110.2 . .
C29 C30 H30B 110.2 . .
H30A C30 H30B 108.5 . .
O20 C31 C32 107.3(3) . .
O20 C31 H31A 110.3 . .
C32 C31 H31A 110.3 . .
O20 C31 H31B 110.3 . .
C32 C31 H31B 110.3 . .
H31A C31 H31B 108.5 . .
O21 C32 C31 109.1(3) . .
O21 C32 H32A 109.9 . .
C31 C32 H32A 109.9 . .
O21 C32 H32B 109.9 . .
C31 C32 H32B 109.9 . .
H32A C32 H32B 108.3 . .
O21 C33 C34 109.2(3) . .
O21 C33 H33A 109.8 . .
C34 C33 H33A 109.8 . .
O21 C33 H33B 109.8 . .
C34 C33 H33B 109.8 . .
H33A C33 H33B 108.3 . .
O22 C34 C33 107.7(3) . .
O22 C34 H34A 110.2 . .
C33 C34 H34A 110.2 . .
O22 C34 H34B 110.2 . .
C33 C34 H34B 110.2 . .
H34A C34 H34B 108.5 . .
O22 C35 C36 108.1(3) . .
O22 C35 H35A 110.1 . .
C36 C35 H35A 110.1 . .
O22 C35 H35B 110.1 . .
C36 C35 H35B 110.1 . .
H35A C35 H35B 108.4 . .
O17 C36 C35 109.7(3) . .
O17 C36 H36A 109.7 . .
C35 C36 H36A 109.7 . .
O17 C36 H36B 109.7 . .
C35 C36 H36B 109.7 . .
H36A C36 H36B 108.2 . .
O23 C37 C38 109.3(3) . .
O23 C37 H37A 109.8 . .
C38 C37 H37A 109.8 . .
O23 C37 H37B 109.8 . .
C38 C37 H37B 109.8 . .
H37A C37 H37B 108.3 . .
O24 C38 C37 108.7(3) . .
O24 C38 H38A 109.9 . .
C37 C38 H38A 109.9 . .
O24 C38 H38B 109.9 . .
C37 C38 H38B 109.9 . .
H38A C38 H38B 108.3 . .
O24 C39 C40 108.5(3) . .
O24 C39 H39A 110.0 . .
C40 C39 H39A 110.0 . .
O24 C39 H39B 110.0 . .
C40 C39 H39B 110.0 . .
H39A C39 H39B 108.4 . .
O25 C40 C39 109.2(3) . .
O25 C40 H40A 109.8 . .
C39 C40 H40A 109.8 . .
O25 C40 H40B 109.8 . .
C39 C40 H40B 109.8 . .
H40A C40 H40B 108.3 . .
O25 C41 C42 109.5(3) . .
O25 C41 H41A 109.8 . .
C42 C41 H41A 109.8 . .
O25 C41 H41B 109.8 . .
C42 C41 H41B 109.8 . .
H41A C41 H41B 108.2 . .
O26 C42 C41 107.9(3) . .
O26 C42 H42A 110.1 . .
C41 C42 H42A 110.1 . .
O26 C42 H42B 110.1 . .
C41 C42 H42B 110.1 . .
H42A C42 H42B 108.4 . .
O26 C43 C44 108.7(3) . .
O26 C43 H43A 110.0 . .
C44 C43 H43A 110.0 . .
O26 C43 H43B 110.0 . .
C44 C43 H43B 110.0 . .
H43A C43 H43B 108.3 . .
O27 C44 C43 108.8(3) . .
O27 C44 H44A 109.9 . .
C43 C44 H44A 109.9 . .
O27 C44 H44B 109.9 . .
C43 C44 H44B 109.9 . .
H44A C44 H44B 108.3 . .
O27 C45 C46 108.8(3) . .
O27 C45 H45A 109.9 . .
C46 C45 H45A 109.9 . .
O27 C45 H45B 109.9 . .
C46 C45 H45B 109.9 . .
H45A C45 H45B 108.3 . .
O28 C46 C45 107.5(3) . .
O28 C46 H46A 110.2 . .
C45 C46 H46A 110.2 . .
O28 C46 H46B 110.2 . .
C45 C46 H46B 110.2 . .
H46A C46 H46B 108.5 . .
O28 C47 C48 107.7(3) . .
O28 C47 H47A 110.2 . .
C48 C47 H47A 110.2 . .
O28 C47 H47B 110.2 . .
C48 C47 H47B 110.2 . .
H47A C47 H47B 108.5 . .
O23 C48 C47 109.3(3) . .
O23 C48 H48A 109.8 . .
C47 C48 H48A 109.8 . .
O23 C48 H48B 109.8 . .
C47 C48 H48B 109.8 . .
H48A C48 H48B 108.3 . .
O34 N5 O33 114.3(3) . .
O36 N6 O35 114.9(3) . .
O38 N7 O37 114.6(3) . .
O40 N8 O39 115.6(3) . .

loop_
_geom_bond_atom_site_label_1
_geom_bond_atom_site_label_2
_geom_bond_distance
_geom_bond_site_symmetry_2
Ba2 O4W 2.759(3) .
Ba2 O14 2.775(3) .
Ba2 O3W 2.799(3) .
Ba2 O8 2.862(3) .
Ba2 O16 2.863(3) 4_545
Ba2 O7 2.864(3) .
Ba2 O10 2.865(3) .
Ba2 O12 2.871(3) .
Ba2 O11 2.884(3) .
Ba2 O9 2.891(3) .
Ba2 H8 2.5826 .
Ba4 O1W 2.773(3) .
Ba4 O15 2.778(3) .
Ba4 O2W 2.815(3) .
Ba4 O6 2.836(3) .
Ba4 O1 2.843(3) .
Ba4 O2 2.845(3) .
Ba4 O13 2.863(3) .
Ba4 O4 2.894(3) .
Ba4 O3 2.896(3) .
Ba4 O5 2.918(3) .
Ba4 H2 2.9739 .
O1 C1 1.430(5) .
O1 C12 1.441(5) .
O1W H1 0.8495 .
O1W H2 0.8486 .
O2 C3 1.428(5) .
O2 C2 1.437(5) .
O2W H3 0.8502 .
O2W H4 0.8489 .
O3 C4 1.428(5) .
O3 C5 1.435(5) .
O3W H5 0.9292 .
O3W H6 0.9303 .
O4 C6 1.430(5) .
O4 C7 1.430(5) .
O4W H7 0.8515 .
O4W H8 0.8607 .
O5 C8 1.423(5) .
O5 C9 1.435(5) .
O6 C11 1.422(5) .
O6 C10 1.432(5) .
O7 C24 1.428(5) .
O7 C13 1.429(5) .
O8 C15 1.429(5) .
O8 C14 1.432(4) .
O9 C17 1.431(5) .
O9 C16 1.433(5) .
O10 C19 1.434(5) .
O10 C18 1.436(5) .
O11 C20 1.421(4) .
O11 C21 1.432(5) .
O12 C23 1.427(5) .
O12 C22 1.437(5) .
O13 N1 1.247(4) .
O14 N1 1.261(5) .
O15 N2 1.262(5) .
O16 N2 1.243(4) .
O16 Ba2 2.863(3) 4_445
C1 C2 1.497(6) .
C1 H1A 0.9900 .
C1 H1B 0.9900 .
C2 H2A 0.9900 .
C2 H2B 0.9900 .
C3 C4 1.501(6) .
C3 H3A 0.9900 .
C3 H3B 0.9900 .
C4 H4A 0.9900 .
C4 H4B 0.9900 .
C5 C6 1.491(6) .
C5 H5A 0.9900 .
C5 H5B 0.9900 .
C6 H6A 0.9900 .
C6 H6B 0.9900 .
C7 C8 1.496(6) .
C7 H7A 0.9900 .
C7 H7B 0.9900 .
C8 H8A 0.9900 .
C8 H8B 0.9900 .
C9 C10 1.486(6) .
C9 H9A 0.9900 .
C9 H9B 0.9900 .
C10 H10A 0.9900 .
C10 H10B 0.9900 .
C11 C12 1.487(6) .
C11 H11A 0.9900 .
C11 H11B 0.9900 .
C12 H12A 0.9900 .
C12 H12B 0.9900 .
C13 C14 1.494(6) .
C13 H13A 0.9900 .
C13 H13B 0.9900 .
C14 H14A 0.9900 .
C14 H14B 0.9900 .
C15 C16 1.500(5) .
C15 H15A 0.9900 .
C15 H15B 0.9900 .
C16 H16A 0.9900 .
C16 H16B 0.9900 .
C17 C18 1.499(6) .
C17 H17A 0.9900 .
C17 H17B 0.9900 .
C18 H18A 0.9900 .
C18 H18B 0.9900 .
C19 C20 1.496(6) .
C19 H19A 0.9900 .
C19 H19B 0.9900 .
C20 H20A 0.9900 .
C20 H20B 0.9900 .
C21 C22 1.500(6) .
C21 H21A 0.9900 .
C21 H21B 0.9900 .
C22 H22A 0.9900 .
C22 H22B 0.9900 .
C23 C24 1.496(6) .
C23 H23A 0.9900 .
C23 H23B 0.9900 .
C24 H24A 0.9900 .
C24 H24B 0.9900 .
Ba1 O7W 2.740(3) .
Ba1 O29 2.786(3) .
Ba1 O8W 2.793(3) .
Ba1 O28 2.853(3) .
Ba1 O32 2.870(3) .
Ba1 O24 2.872(3) .
Ba1 O26 2.874(3) .
Ba1 O23 2.874(3) .
Ba1 O25 2.875(3) .
Ba1 O27 2.892(3) .
Ba3 O5W 2.747(3) .
Ba3 O31 2.776(3) 4_455
Ba3 O6W 2.802(3) .
Ba3 O20 2.849(3) .
Ba3 O30 2.864(3) .
Ba3 O22 2.865(3) .
Ba3 O21 2.878(3) .
Ba3 O18 2.880(3) .
Ba3 O17 2.908(3) .
Ba3 O19 2.913(3) .
O5W H9 0.8498 .
O5W H10 0.8490 .
O6W H11 0.8517 .
O6W H12 0.8494 .
O7W H13 0.8562 .
O7W H14 0.8495 .
O8W H15 0.9308 .
O8W H16 0.9307 .
O17 C25 1.430(4) .
O17 C36 1.431(4) .
O18 C26 1.427(4) .
O18 C27 1.434(4) .
O19 C28 1.439(4) .
O19 C29 1.441(5) .
O20 C31 1.428(4) .
O20 C30 1.436(5) .
O21 C33 1.424(4) .
O21 C32 1.434(4) .
O22 C34 1.421(4) .
O22 C35 1.430(4) .
O23 C37 1.428(4) .
O23 C48 1.437(5) .
O24 C39 1.424(5) .
O24 C38 1.428(4) .
O25 C41 1.424(4) .
O25 C40 1.433(4) .
O26 C43 1.429(5) .
O26 C42 1.437(5) .
O27 C44 1.433(4) .
O27 C45 1.436(5) .
O28 C46 1.428(4) .
O28 C47 1.433(4) .
O29 N3 1.265(5) .
O30 N3 1.230(4) .
O31 N4 1.252(5) .
O31 Ba3 2.776(3) 4
O32 N4 1.234(4) .
C25 C26 1.496(5) .
C25 H25A 0.9900 .
C25 H25B 0.9900 .
C26 H26A 0.9900 .
C26 H26B 0.9900 .
C27 C28 1.480(5) .
C27 H27A 0.9900 .
C27 H27B 0.9900 .
C28 H28A 0.9900 .
C28 H28B 0.9900 .
C29 C30 1.487(5) .
C29 H29A 0.9900 .
C29 H29B 0.9900 .
C30 H30A 0.9900 .
C30 H30B 0.9900 .
C31 C32 1.500(5) .
C31 H31A 0.9900 .
C31 H31B 0.9900 .
C32 H32A 0.9900 .
C32 H32B 0.9900 .
C33 C34 1.509(5) .
C33 H33A 0.9900 .
C33 H33B 0.9900 .
C34 H34A 0.9900 .
C34 H34B 0.9900 .
C35 C36 1.490(6) .
C35 H35A 0.9900 .
C35 H35B 0.9900 .
C36 H36A 0.9900 .
C36 H36B 0.9900 .
C37 C38 1.495(5) .
C37 H37A 0.9900 .
C37 H37B 0.9900 .
C38 H38A 0.9900 .
C38 H38B 0.9900 .
C39 C40 1.500(5) .
C39 H39A 0.9900 .
C39 H39B 0.9900 .
C40 H40A 0.9900 .
C40 H40B 0.9900 .
C41 C42 1.493(6) .
C41 H41A 0.9900 .
C41 H41B 0.9900 .
C42 H42A 0.9900 .
C42 H42B 0.9900 .
C43 C44 1.509(6) .
C43 H43A 0.9900 .
C43 H43B 0.9900 .
C44 H44A 0.9900 .
C44 H44B 0.9900 .
C45 C46 1.505(5) .
C45 H45A 0.9900 .
C45 H45B 0.9900 .
C46 H46A 0.9900 .
C46 H46B 0.9900 .
C47 C48 1.492(6) .
C47 H47A 0.9900 .
C47 H47B 0.9900 .
C48 H48A 0.9900 .
C48 H48B 0.9900 .
O33 N5 1.256(4) .
O34 N5 1.255(4) .
O35 N6 1.257(4) .
O36 N6 1.245(4) .
O37 N7 1.256(4) .
O38 N7 1.241(4) .
O39 N8 1.262(4) .
O40 N8 1.228(4) .

loop_
_geom_hbond_atom_site_label_D
_geom_hbond_atom_site_label_H
_geom_hbond_atom_site_label_A
_geom_hbond_distance_DH
_geom_hbond_distance_HA
_geom_hbond_distance_DA
_geom_hbond_angle_DHA
_geom_hbond_site_symmetry_A
O1W H1 N8 0.85 2.00 2.827(4) 164.8 2_345
O2W H3 O36 0.85 1.91 2.756(4) 171.9 1_556
O3W H5 O15 0.93 2.53 2.967(4) 109.4 4_545
O3W H6 O38 0.93 2.30 2.685(4) 104.5 1_556
O4W H7 O34 0.85 1.89 2.736(4) 172.9 3_345
O4W H8 O15 0.86 2.26 2.832(4) 124.4 4_545
O7W H13 O35 0.86 1.97 2.739(4) 148.5 3_355
O8W H16 O39 0.93 2.08 2.779(4) 130.5 4
O1W H2 O14 0.85 2.14 2.974(4) 167.9 .
O1W H2 O13 0.85 2.61 3.076(4) 116.1 .
O2W H4 O14 0.85 2.04 2.840(4) 156.5 .
O5W H10 O29 0.85 2.25 2.805(4) 122.9 .
O6W H11 O33 0.85 1.87 2.712(4) 167.8 .
O6W H12 O29 0.85 2.19 2.999(4) 158.1 .
O7W H14 O31 0.85 1.95 2.780(4) 166.6 .
